data_2242132
loop_
_publ_author_name
'H\"ubscher, J\"org'
'Seichter, Wilhelm'
'Weber, Edwin'

_publ_section_title
;
 Crystal structure of
 2-chloro-5-(3-hydroxy-3-methylbut-1-yn-1-yl)pyrimidine
;
_journal_coeditor_code ZQ2237
_journal_issue 8
_journal_name_full 'Acta Crystallographica Section E'
_journal_page_first 1172
_journal_page_last 1174
_journal_paper_doi 10.1107/S2056989017010027
_journal_volume 73
_journal_year 2017
_chemical_formula_iupac 'C9 H9 Cl N2 O'
_chemical_formula_moiety 'C9 H9 Cl N2 O'
_chemical_formula_sum 'C9 H9 Cl N2 O'
_chemical_formula_weight 196.63
_chemical_name_systematic
;
2-Chloro-5-(3-hydroxy-3-methylbut-1-yn-1-yl)pyrimidine
;
_space_group_crystal_system monoclinic
_space_group_IT_number 14
_space_group_name_Hall '-P 2yn'
_space_group_name_H-M_alt 'P 1 21/n 1'
_symmetry_space_group_name_Hall '-P 2yn'
_symmetry_space_group_name_H-M 'P 1 21/n 1'
_atom_sites_solution_hydrogens geom
_audit_creation_method SHELXL-2013
_cell_angle_alpha 90
_cell_angle_beta 91.767(2)
_cell_angle_gamma 90
_cell_formula_units_Z 4
_cell_length_a 7.5555(3)
_cell_length_b 13.0278(7)
_cell_length_c 9.7397(5)
_cell_measurement_reflns_used 5586
_cell_measurement_temperature 153(2)
_cell_measurement_theta_max 29.23
_cell_measurement_theta_min 2.61
_cell_volume 958.24(8)
_computing_cell_refinement
;
SAINT (Bruker, 2008)
;
_computing_data_collection
;
APEX2 (Bruker, 2008)
;
_computing_data_reduction
;
SAINT (Bruker, 2008)
;
_computing_molecular_graphics
;
ORTEP-3 for Windows (Farrugia, 2012)
;
_computing_publication_material
;
SHELXTL (Sheldrick, 2008)
;
_computing_structure_refinement
;
SHELXL2015 (Sheldrick, 2015)
;
_computing_structure_solution
;
SHELXS97 (Sheldrick, 2008)
;
_diffrn_ambient_temperature 153(2)
_diffrn_measured_fraction_theta_full 0.999
_diffrn_measured_fraction_theta_max 0.998
_diffrn_measurement_device_type 'Bruker X8 APEX2 CCD detector'
_diffrn_measurement_method '\f and \w scans'
_diffrn_radiation_type MoK\a
_diffrn_radiation_wavelength 0.71073
_diffrn_reflns_av_R_equivalents 0.0208
_diffrn_reflns_limit_h_max 9
_diffrn_reflns_limit_h_min -9
_diffrn_reflns_limit_k_max 16
_diffrn_reflns_limit_k_min -15
_diffrn_reflns_limit_l_max 12
_diffrn_reflns_limit_l_min -10
_diffrn_reflns_number 8464
_diffrn_reflns_theta_full 25.242
_diffrn_reflns_theta_max 26.489
_diffrn_reflns_theta_min 2.612
_exptl_absorpt_coefficient_mu 0.358
_exptl_absorpt_correction_T_max 0.9318
_exptl_absorpt_correction_T_min 0.8136
_exptl_absorpt_correction_type multi-scan
_exptl_absorpt_process_details
;
(SADABS; Bruker, 2008)
;
_exptl_crystal_colour colourless
_exptl_crystal_density_diffrn 1.363
_exptl_crystal_description block
_exptl_crystal_F_000 408
_exptl_crystal_size_max 0.600
_exptl_crystal_size_mid 0.600
_exptl_crystal_size_min 0.200
_refine_diff_density_max 0.223
_refine_diff_density_min -0.256
_refine_ls_extinction_method none
_refine_ls_goodness_of_fit_ref 1.074
_refine_ls_hydrogen_treatment constr
_refine_ls_matrix_type full
_refine_ls_number_parameters 121
_refine_ls_number_reflns 1988
_refine_ls_number_restraints 0
_refine_ls_restrained_S_all 1.074
_refine_ls_R_factor_all 0.0308
_refine_ls_R_factor_gt 0.0272
_refine_ls_shift/su_max 0.000
_refine_ls_shift/su_mean 0.000
_refine_ls_structure_factor_coef Fsqd
_refine_ls_weighting_details 'w=1/[\s^2^(Fo^2^)+(0.0363P)^2^+0.3033P] where P=(Fo^2^+2Fc^2^)/3'
_refine_ls_weighting_scheme calc
_refine_ls_wR_factor_gt 0.0719
_refine_ls_wR_factor_ref 0.0738
_reflns_number_gt 1795
_reflns_number_total 1988
_reflns_threshold_expression 'I > 2\s(I)'
_cod_data_source_file zq2237sup1.cif
_cod_data_source_block I
_cod_database_code 2242132
_shelx_space_group_comment
;
The symmetry employed for this shelxl refinement is uniquely defined
by the following loop, which should always be used as a source of
symmetry information in preference to the above space-group names.
They are only intended as comments.
;
_shelx_estimated_absorpt_t_min 0.814
_shelx_estimated_absorpt_t_max 0.932
_shelxl_version_number .2013

loop_
_space_group_symop_operation_xyz
'x, y, z'
'-x+1/2, y+1/2, -z+1/2'
'-x, -y, -z'
'x-1/2, -y-1/2, z-1/2'

loop_
_atom_site_type_symbol
_atom_site_label
_atom_site_fract_x
_atom_site_fract_y
_atom_site_fract_z
_atom_site_U_iso_or_equiv
_atom_site_adp_type
_atom_site_calc_flag
_atom_site_occupancy
Cl Cl1 0.23192(4) 0.39748(3) 0.09166(3) 0.03135(12) Uani d 1
O O1 0.40922(11) -0.02601(6) 0.82873(9) 0.0229(2) Uani d 1
H H1 0.4836 0.0217 0.8368 0.034 Uiso calc 1
N N1 0.33701(13) 0.23553(8) 0.22655(10) 0.0237(2) Uani d 1
N N2 0.14057(13) 0.34952(8) 0.33846(10) 0.0227(2) Uani d 1
C C1 0.23671(15) 0.31831(9) 0.23470(12) 0.0205(2) Uani d 1
C C2 0.14420(15) 0.28822(9) 0.44881(12) 0.0219(3) Uani d 1
H H2 0.0768 0.3066 0.5258 0.026 Uiso calc 1
C C3 0.24367(15) 0.19835(9) 0.45432(12) 0.0196(2) Uani d 1
C C4 0.34057(16) 0.17568(9) 0.33843(12) 0.0228(3) Uani d 1
H H4 0.4117 0.1155 0.3389 0.027 Uiso calc 1
C C5 0.24486(15) 0.13360(10) 0.57316(12) 0.0222(3) Uani d 1
C C6 0.24267(15) 0.08049(9) 0.67312(12) 0.0221(3) Uani d 1
C C7 0.23766(15) 0.01625(9) 0.79857(12) 0.0205(2) Uani d 1
C C8 0.11447(17) -0.07507(11) 0.77342(14) 0.0292(3) Uani d 1
H H8A 0.1610 -0.1182 0.7004 0.044 Uiso calc 1
H H8B -0.0037 -0.0503 0.7457 0.044 Uiso calc 1
H H8C 0.1070 -0.1154 0.8580 0.044 Uiso calc 1
C C9 0.17864(17) 0.08197(11) 0.91878(13) 0.0281(3) Uani d 1
H H9A 0.1825 0.0408 1.0030 0.042 Uiso calc 1
H H9B 0.0574 0.1062 0.9003 0.042 Uiso calc 1
H H9C 0.2581 0.1410 0.9300 0.042 Uiso calc 1

loop_
_atom_site_aniso_label
_atom_site_aniso_U_11
_atom_site_aniso_U_22
_atom_site_aniso_U_33
_atom_site_aniso_U_12
_atom_site_aniso_U_13
_atom_site_aniso_U_23
Cl1 0.03714(19) 0.0336(2) 0.02359(18) 0.00504(13) 0.00606(13) 0.01072(12)
O1 0.0209(4) 0.0193(4) 0.0288(5) 0.0002(3) 0.0028(3) 0.0023(3)
N1 0.0271(5) 0.0234(5) 0.0209(5) 0.0017(4) 0.0062(4) -0.0002(4)
N2 0.0255(5) 0.0229(5) 0.0197(5) 0.0039(4) 0.0020(4) 0.0003(4)
C1 0.0221(5) 0.0213(6) 0.0180(6) -0.0013(4) 0.0010(4) 0.0017(4)
C2 0.0238(6) 0.0246(6) 0.0174(6) 0.0019(5) 0.0031(4) -0.0024(5)
C3 0.0211(5) 0.0200(6) 0.0176(6) -0.0021(4) 0.0003(4) -0.0005(4)
C4 0.0265(6) 0.0194(6) 0.0228(6) 0.0024(5) 0.0043(5) -0.0004(5)
C5 0.0228(6) 0.0224(6) 0.0215(6) 0.0003(5) 0.0033(5) -0.0015(5)
C6 0.0231(6) 0.0222(6) 0.0213(6) 0.0007(5) 0.0041(5) -0.0007(5)
C7 0.0202(5) 0.0224(6) 0.0189(6) -0.0001(4) 0.0032(4) 0.0023(5)
C8 0.0298(6) 0.0314(7) 0.0264(6) -0.0090(5) 0.0016(5) 0.0032(5)
C9 0.0287(6) 0.0330(7) 0.0230(6) 0.0040(5) 0.0075(5) 0.0000(5)

loop_
_atom_type_symbol
_atom_type_description
_atom_type_scat_dispersion_real
_atom_type_scat_dispersion_imag
_atom_type_scat_source
C C 0.0033 0.0016 'International Tables Vol C Tables 4.2.6.8 and 6.1.1.4'
H H 0.0000 0.0000 'International Tables Vol C Tables 4.2.6.8 and 6.1.1.4'
N N 0.0061 0.0033 'International Tables Vol C Tables 4.2.6.8 and 6.1.1.4'
O O 0.0106 0.0060 'International Tables Vol C Tables 4.2.6.8 and 6.1.1.4'
Cl Cl 0.1484 0.1585 'International Tables Vol C Tables 4.2.6.8 and 6.1.1.4'

loop_
_geom_angle_atom_site_label_1
_geom_angle_atom_site_label_2
_geom_angle_atom_site_label_3
_geom_angle
C7 O1 H1 109.5
C1 N1 C4 115.04(10)
C1 N2 C2 115.51(10)
N1 C1 N2 128.63(11)
N1 C1 Cl1 115.79(9)
N2 C1 Cl1 115.58(9)
N2 C2 C3 122.05(11)
N2 C2 H2 119.0
C3 C2 H2 119.0
C2 C3 C4 116.30(11)
C2 C3 C5 121.11(11)
C4 C3 C5 122.59(11)
N1 C4 C3 122.47(11)
N1 C4 H4 118.8
C3 C4 H4 118.8
C6 C5 C3 178.65(13)
C5 C6 C7 178.79(13)
O1 C7 C6 109.91(9)
O1 C7 C8 106.10(10)
C6 C7 C8 109.81(10)
O1 C7 C9 110.02(9)
C6 C7 C9 109.31(10)
C8 C7 C9 111.65(10)
C7 C8 H8A 109.5
C7 C8 H8B 109.5
H8A C8 H8B 109.5
C7 C8 H8C 109.5
H8A C8 H8C 109.5
H8B C8 H8C 109.5
C7 C9 H9A 109.5
C7 C9 H9B 109.5
H9A C9 H9B 109.5
C7 C9 H9C 109.5
H9A C9 H9C 109.5
H9B C9 H9C 109.5

loop_
_geom_bond_atom_site_label_1
_geom_bond_atom_site_label_2
_geom_bond_distance
Cl1 C1 1.7329(12)
O1 C7 1.4304(14)
O1 H1 0.8400
N1 C1 1.3219(16)
N1 C4 1.3396(16)
N2 C1 1.3265(16)
N2 C2 1.3386(15)
C2 C3 1.3914(17)
C2 H2 0.9500
C3 C4 1.3958(17)
C3 C5 1.4320(16)
C4 H4 0.9500
C5 C6 1.1950(18)
C6 C7 1.4824(16)
C7 C8 1.5257(17)
C7 C9 1.5280(17)
C8 H8A 0.9800
C8 H8B 0.9800
C8 H8C 0.9800
C9 H9A 0.9800
C9 H9B 0.9800
C9 H9C 0.9800

loop_
_geom_hbond_atom_site_label_D
_geom_hbond_atom_site_label_H
_geom_hbond_atom_site_label_A
_geom_hbond_site_symmetry_A
_geom_hbond_distance_DH
_geom_hbond_distance_HA
_geom_hbond_distance_DA
_geom_hbond_angle_DHA
C8 H8A Cl1 2_545 0.98 2.99 3.7911(14) 139.9
C4 H4 O1 3_656 0.95 2.45 3.1963(15) 135.5
C2 H2 O1 2_556 0.95 2.60 3.2816(14) 128.9
O1 H1 N2 4_666 0.84 2.05 2.8881(13) 171.7

loop_
_geom_torsion_atom_site_label_1
_geom_torsion_atom_site_label_2
_geom_torsion_atom_site_label_3
_geom_torsion_atom_site_label_4
_geom_torsion
C4 N1 C1 N2 0.20(19)
C4 N1 C1 Cl1 179.40(9)
C2 N2 C1 N1 -0.89(19)
C2 N2 C1 Cl1 179.91(8)
C1 N2 C2 C3 0.58(17)
N2 C2 C3 C4 0.30(17)
N2 C2 C3 C5 -179.66(11)
C1 N1 C4 C3 0.82(17)
C2 C3 C4 N1 -1.05(18)
C5 C3 C4 N1 178.91(11)

_cod_database_fobs_code 2242132
